data_7245679
loop_
_publ_author_name
'Walczak, Dominik'
'Sikorski, Artur'
'Grzywacz, Daria'
'Nowacki, Andrzej'
'Liberek, Beata'

_publ_section_title
;
 Characteristic 1H NMR spectra of \b-d-ribofuranosides and
 ribonucleosides: factors driving furanose ring conformations
;
_journal_issue 45
_journal_name_full 'RSC Advances'
_journal_page_first 29223
_journal_page_last 29239
_journal_paper_doi 10.1039/D2RA04274F
_journal_volume 12
_journal_year 2022
_chemical_absolute_configuration rm
_chemical_formula_moiety 'C12 H16 N2 O6'
_chemical_formula_sum 'C12 H16 N2 O6'
_chemical_formula_weight 284.27
_space_group_crystal_system orthorhombic
_space_group_IT_number 19
_space_group_name_Hall 'P 2ac 2ab'
_space_group_name_H-M_alt 'P 21 21 21'
_atom_sites_solution_hydrogens mixed
_audit_creation_method SHELXL-2018/3
_audit_update_record
;
2022-09-20 deposited with the CCDC.	2022-10-03 downloaded from the CCDC.
;
_cell_angle_alpha 90
_cell_angle_beta 90
_cell_angle_gamma 90
_cell_formula_units_Z 4
_cell_length_a 5.2226(3)
_cell_length_b 12.7720(7)
_cell_length_c 19.8559(11)
_cell_measurement_reflns_used 9553
_cell_measurement_temperature 298(2)
_cell_measurement_theta_max 29.159
_cell_measurement_theta_min 3.351
_cell_volume 1324.45(13)
_computing_cell_refinement 'CrysAlis RED,Version 1.171.32.15 (Oxford Diffraction Ltd., 2008)'
_computing_data_collection 'CrysAlis CCD,Version 1.171.32.15 (Oxford Diffraction Ltd., 2008)'
_computing_data_reduction 'CrysAlis RED,Version 1.171.32.15 (Oxford Diffraction Ltd., 2008)'
_computing_molecular_graphics 'ORTEPII (Johnson, 1976)'
_computing_publication_material 'SHELXL-2017/1 (Sheldrick, 2017)'
_computing_structure_refinement 'SHELXL-2018/3 (Sheldrick, 2017)'
_computing_structure_solution 'SHELXL-2013 (Sheldrick, 2013)'
_diffrn_ambient_temperature 298(2)
_diffrn_detector_area_resol_mean 10.4002
_diffrn_measured_fraction_theta_full 0.997
_diffrn_measured_fraction_theta_max 0.928
_diffrn_measurement_device_type 'Oxford Diffraction Ruby CCD'
_diffrn_measurement_method \w
_diffrn_radiation_monochromator graphite
_diffrn_radiation_source 'fine-focus sealed tube'
_diffrn_radiation_type MoK\a
_diffrn_radiation_wavelength 0.71073
_diffrn_reflns_av_R_equivalents 0.0345
_diffrn_reflns_av_unetI/netI 0.0370
_diffrn_reflns_Laue_measured_fraction_full 0.997
_diffrn_reflns_Laue_measured_fraction_max 0.928
_diffrn_reflns_limit_h_max 7
_diffrn_reflns_limit_h_min -7
_diffrn_reflns_limit_k_max 15
_diffrn_reflns_limit_k_min -11
_diffrn_reflns_limit_l_max 26
_diffrn_reflns_limit_l_min -22
_diffrn_reflns_number 9553
_diffrn_reflns_point_group_measured_fraction_full 0.998
_diffrn_reflns_point_group_measured_fraction_max 0.875
_diffrn_reflns_theta_full 25.242
_diffrn_reflns_theta_max 29.159
_diffrn_reflns_theta_min 3.351
_exptl_absorpt_coefficient_mu 0.115
_exptl_absorpt_correction_T_max 0.999
_exptl_absorpt_correction_T_min 0.959
_exptl_absorpt_correction_type multi-scan
_exptl_absorpt_process_details
;
CrysAlis RED, Version 1.171.32.15 (Oxford Diffraction Ltd.,
2008)
Empirical absorption correction using spherical harmonics,
implemented in SCALE3 ABSPACK scaling algorithm.
;
_exptl_crystal_colour white
_exptl_crystal_density_diffrn 1.426
_exptl_crystal_description plate
_exptl_crystal_F_000 600
_exptl_crystal_size_max 0.380
_exptl_crystal_size_mid 0.240
_exptl_crystal_size_min 0.110
_refine_diff_density_max 0.205
_refine_diff_density_min -0.214
_refine_diff_density_rms 0.039
_refine_ls_abs_structure_details
;
 Flack x determined using 865 quotients [(I+)-(I-)]/[(I+)+(I-)]
 (Parsons, Flack and Wagner, Acta Cryst. B69 (2013) 249-259).
;
_refine_ls_abs_structure_Flack 0.0(6)
_refine_ls_extinction_coef 0.010(3)
_refine_ls_extinction_expression Fc^*^=kFc[1+0.001xFc^2^\l^3^/sin(2\q)]^-1/4^
_refine_ls_extinction_method 'SHELXL-2017/1 (Sheldrick 2017)'
_refine_ls_goodness_of_fit_ref 1.110
_refine_ls_hydrogen_treatment mixed
_refine_ls_matrix_type full
_refine_ls_number_parameters 216
_refine_ls_number_reflns 3128
_refine_ls_number_restraints 0
_refine_ls_restrained_S_all 1.110
_refine_ls_R_factor_all 0.0591
_refine_ls_R_factor_gt 0.0480
_refine_ls_shift/su_max 0.000
_refine_ls_shift/su_mean 0.000
_refine_ls_structure_factor_coef Fsqd
_refine_ls_weighting_details 'w=1/[\s^2^(Fo^2^)+(0.0533P)^2^+0.1007P] where P=(Fo^2^+2Fc^2^)/3'
_refine_ls_weighting_scheme calc
_refine_ls_wR_factor_gt 0.1026
_refine_ls_wR_factor_ref 0.1068
_reflns_Friedel_coverage 0.615
_reflns_Friedel_fraction_full 1.000
_reflns_Friedel_fraction_max 0.801
_reflns_number_gt 2689
_reflns_number_total 3128
_reflns_threshold_expression 'I > 2\s(I)'
_cod_data_source_file d2ra04274f2.cif
_cod_data_source_block 2164567
_cod_database_code 7245679
_shelx_shelxl_version_number 2017/1
_shelx_space_group_comment
;
The symmetry employed for this shelxl refinement is uniquely defined
by the following loop, which should always be used as a source of
symmetry information in preference to the above space-group names.
They are only intended as comments.
;
_shelx_estimated_absorpt_t_min 0.957
_shelx_estimated_absorpt_t_max 0.987

loop_
_space_group_symop_operation_xyz
'x, y, z'
'-x+1/2, -y, z+1/2'
'-x, y+1/2, -z+1/2'
'x+1/2, -y+1/2, -z'

loop_
_atom_site_label
_atom_site_type_symbol
_atom_site_fract_x
_atom_site_fract_y
_atom_site_fract_z
_atom_site_U_iso_or_equiv
_atom_site_adp_type
_atom_site_occupancy
_atom_site_site_symmetry_order
_atom_site_calc_flag
_atom_site_refinement_flags_posn
_atom_site_refinement_flags_adp
_atom_site_refinement_flags_occupancy
_atom_site_disorder_assembly
_atom_site_disorder_group
N1 N 0.2251(4) 0.36083(17) -0.10553(9) 0.0307(5) Uani 1 1 d . . . . .
O4 O -0.1623(3) 0.45500(15) -0.11281(9) 0.0377(5) Uani 1 1 d . . . . .
C1 C 0.0238(4) 0.4186(2) -0.06753(11) 0.0286(5) Uani 1 1 d . . . . .
H1 H -0.051(5) 0.367(2) -0.0376(13) 0.034 Uiso 1 1 d . U . . .
O6 O 0.4101(3) 0.31732(14) -0.00574(7) 0.0313(4) Uani 1 1 d . . . . .
N2 N 0.5571(4) 0.23960(17) -0.10089(10) 0.0322(5) Uani 1 1 d . . . . .
H2 H 0.661(6) 0.198(2) -0.0767(14) 0.039 Uiso 1 1 d . U . . .
C2 C 0.1252(4) 0.5123(2) -0.02736(11) 0.0280(5) Uani 1 1 d . . . . .
H2A H 0.308(6) 0.526(2) -0.0344(13) 0.034 Uiso 1 1 d . U . . .
O7 O 0.7164(5) 0.1612(2) -0.19390(10) 0.0646(7) Uani 1 1 d . . . . .
C3 C -0.0472(5) 0.6027(2) -0.04837(13) 0.0336(6) Uani 1 1 d . . . . .
H3A H 0.047(6) 0.669(2) -0.0522(13) 0.040 Uiso 1 1 d . U . . .
O2 O 0.0775(4) 0.49689(14) 0.04240(8) 0.0378(4) Uani 1 1 d . . . . .
C4 C -0.1736(5) 0.5685(2) -0.11319(13) 0.0374(6) Uani 1 1 d . . . . .
H4 H -0.354(6) 0.585(2) -0.1139(14) 0.045 Uiso 1 1 d . U . . .
O3 O -0.2316(3) 0.60634(16) 0.00455(8) 0.0412(5) Uani 1 1 d . . . . .
C6 C 0.3994(5) 0.30649(18) -0.06696(11) 0.0261(5) Uani 1 1 d . . . . .
O5 O 0.2110(4) 0.59666(19) -0.17548(11) 0.0527(6) Uani 1 1 d . . . . .
H5 H 0.262(8) 0.617(3) -0.212(2) 0.079 Uiso 1 1 d . U . . .
C7 C 0.5674(6) 0.2255(2) -0.17006(12) 0.0405(7) Uani 1 1 d . . . . .
C8 C 0.3932(7) 0.2896(2) -0.20667(13) 0.0473(8) Uani 1 1 d . . . . .
H8 H 0.389(7) 0.287(2) -0.2537(17) 0.057 Uiso 1 1 d . U . . .
C9 C 0.2280(6) 0.3514(2) -0.17442(12) 0.0416(7) Uani 1 1 d . . . . .
H9 H 0.109(7) 0.395(2) -0.1951(15) 0.050 Uiso 1 1 d . U . . .
C10 C -0.1061(5) 0.5722(2) 0.06418(12) 0.0363(6) Uani 1 1 d . . . . .
C11 C -0.2965(6) 0.5182(3) 0.10873(16) 0.0674(11) Uani 1 1 d . . . . .
H11A H -0.382398 0.464374 0.083659 0.101 Uiso 1 1 calc R U . . .
H11B H -0.419771 0.568175 0.124633 0.101 Uiso 1 1 calc R U . . .
H11C H -0.209312 0.487481 0.146428 0.101 Uiso 1 1 calc R U . . .
C5 C -0.0551(7) 0.6138(3) -0.17593(15) 0.0479(8) Uani 1 1 d . . . . .
H5A H -0.128(6) 0.574(2) -0.2166(14) 0.038(7) Uiso 1 1 d . . . . .
H5B H -0.104(7) 0.691(3) -0.1768(15) 0.055(9) Uiso 1 1 d . . . . .
C12 C 0.0337(8) 0.6626(3) 0.09750(18) 0.0668(10) Uani 1 1 d . . . . .
H12A H 0.145895 0.695115 0.065414 0.100 Uiso 1 1 calc R U . . .
H12B H 0.132130 0.636884 0.134822 0.100 Uiso 1 1 calc R U . . .
H12C H -0.088619 0.713049 0.113327 0.100 Uiso 1 1 calc R U . . .

loop_
_atom_site_aniso_label
_atom_site_aniso_U_11
_atom_site_aniso_U_22
_atom_site_aniso_U_33
_atom_site_aniso_U_23
_atom_site_aniso_U_13
_atom_site_aniso_U_12
N1 0.0373(11) 0.0331(12) 0.0216(9) 0.0012(8) -0.0036(9) -0.0003(10)
O4 0.0332(9) 0.0416(12) 0.0381(9) 0.0060(8) -0.0130(7) -0.0009(8)
C1 0.0268(11) 0.0325(14) 0.0264(11) 0.0073(10) -0.0035(9) -0.0020(10)
O6 0.0353(9) 0.0394(10) 0.0191(8) 0.0002(6) 0.0001(7) 0.0046(8)
N2 0.0380(11) 0.0352(13) 0.0234(10) -0.0005(8) 0.0002(9) 0.0031(10)
C2 0.0252(11) 0.0314(14) 0.0274(11) 0.0027(9) 0.0000(9) -0.0015(10)
O7 0.0746(16) 0.0831(18) 0.0362(10) -0.0132(11) 0.0109(11) 0.0249(15)
C3 0.0341(13) 0.0297(14) 0.0368(13) 0.0070(11) 0.0046(11) 0.0006(11)
O2 0.0453(10) 0.0426(11) 0.0254(8) 0.0016(7) -0.0001(8) 0.0108(9)
C4 0.0309(13) 0.0444(17) 0.0368(13) 0.0117(12) -0.0030(10) 0.0060(12)
O3 0.0373(10) 0.0508(12) 0.0354(9) 0.0074(8) 0.0042(9) 0.0132(9)
C6 0.0294(11) 0.0265(13) 0.0225(11) 0.0017(9) 0.0004(9) -0.0051(10)
O5 0.0488(12) 0.0707(16) 0.0387(10) 0.0178(10) 0.0083(10) -0.0031(11)
C7 0.0497(16) 0.0459(16) 0.0258(12) -0.0076(11) 0.0052(12) -0.0023(14)
C8 0.065(2) 0.059(2) 0.0176(12) -0.0045(11) -0.0042(13) 0.0000(17)
C9 0.0552(17) 0.0466(17) 0.0230(12) 0.0014(11) -0.0117(12) 0.0023(15)
C10 0.0338(13) 0.0424(16) 0.0326(12) 0.0010(11) 0.0014(11) 0.0085(12)
C11 0.0480(18) 0.106(3) 0.0483(17) 0.0242(19) 0.0155(15) 0.0070(19)
C5 0.0503(17) 0.055(2) 0.0386(15) 0.0179(15) -0.0011(14) 0.0079(15)
C12 0.081(3) 0.056(2) 0.064(2) -0.0212(17) -0.0113(19) 0.008(2)

loop_
_atom_type_symbol
_atom_type_description
_atom_type_scat_dispersion_real
_atom_type_scat_dispersion_imag
_atom_type_scat_source
C C 0.0033 0.0016 'International Tables Vol C Tables 4.2.6.8 and 6.1.1.4'
H H 0.0000 0.0000 'International Tables Vol C Tables 4.2.6.8 and 6.1.1.4'
O O 0.0106 0.0060 'International Tables Vol C Tables 4.2.6.8 and 6.1.1.4'
N N 0.0061 0.0033 'International Tables Vol C Tables 4.2.6.8 and 6.1.1.4'

loop_
_geom_angle_atom_site_label_1
_geom_angle_atom_site_label_2
_geom_angle_atom_site_label_3
_geom_angle
_geom_angle_site_symmetry_1
_geom_angle_site_symmetry_3
_geom_angle_publ_flag
C9 N1 C6 120.1(2) . . ?
C9 N1 C1 123.8(2) . . ?
C6 N1 C1 115.75(17) . . ?
C1 O4 C4 111.23(19) . . ?
O4 C1 N1 109.16(17) . . ?
O4 C1 C2 108.3(2) . . ?
N1 C1 C2 113.99(19) . . ?
O4 C1 H1 109.7(16) . . ?
N1 C1 H1 105.1(16) . . ?
C2 C1 H1 110.5(15) . . ?
C6 N2 C7 126.4(2) . . ?
C6 N2 H2 118.0(18) . . ?
C7 N2 H2 115.6(18) . . ?
O2 C2 C3 105.58(19) . . ?
O2 C2 C1 109.8(2) . . ?
C3 C2 C1 104.20(19) . . ?
O2 C2 H2A 109.5(15) . . ?
C3 C2 H2A 113.8(16) . . ?
C1 C2 H2A 113.6(16) . . ?
O3 C3 C4 110.0(2) . . ?
O3 C3 C2 102.82(18) . . ?
C4 C3 C2 105.8(2) . . ?
O3 C3 H3A 111.6(16) . . ?
C4 C3 H3A 113.6(16) . . ?
C2 C3 H3A 112.3(17) . . ?
C2 O2 C10 108.68(18) . . ?
O4 C4 C5 111.8(3) . . ?
O4 C4 C3 105.5(2) . . ?
C5 C4 C3 114.4(3) . . ?
O4 C4 H4 104.8(18) . . ?
C5 C4 H4 107.8(17) . . ?
C3 C4 H4 112.1(18) . . ?
C10 O3 C3 106.99(19) . . ?
O6 C6 N2 122.2(2) . . ?
O6 C6 N1 121.7(2) . . ?
N2 C6 N1 116.09(19) . . ?
C5 O5 H5 105(3) . . ?
O7 C7 N2 119.6(3) . . ?
O7 C7 C8 126.4(2) . . ?
N2 C7 C8 114.0(3) . . ?
C9 C8 C7 120.6(2) . . ?
C9 C8 H8 119(2) . . ?
C7 C8 H8 121(2) . . ?
C8 C9 N1 122.5(3) . . ?
C8 C9 H9 125.1(19) . . ?
N1 C9 H9 112.3(19) . . ?
O3 C10 O2 105.34(18) . . ?
O3 C10 C11 109.1(2) . . ?
O2 C10 C11 108.4(3) . . ?
O3 C10 C12 110.5(3) . . ?
O2 C10 C12 108.8(2) . . ?
C11 C10 C12 114.3(3) . . ?
C10 C11 H11A 109.5 . . ?
C10 C11 H11B 109.5 . . ?
H11A C11 H11B 109.5 . . ?
C10 C11 H11C 109.5 . . ?
H11A C11 H11C 109.5 . . ?
H11B C11 H11C 109.5 . . ?
O5 C5 C4 109.9(2) . . ?
O5 C5 H5A 107.1(17) . . ?
C4 C5 H5A 107.7(16) . . ?
O5 C5 H5B 114(2) . . ?
C4 C5 H5B 106.3(19) . . ?
H5A C5 H5B 112(2) . . ?
C10 C12 H12A 109.5 . . ?
C10 C12 H12B 109.5 . . ?
H12A C12 H12B 109.5 . . ?
C10 C12 H12C 109.5 . . ?
H12A C12 H12C 109.5 . . ?
H12B C12 H12C 109.5 . . ?

loop_
_geom_bond_atom_site_label_1
_geom_bond_atom_site_label_2
_geom_bond_distance
_geom_bond_site_symmetry_2
_geom_bond_publ_flag
N1 C9 1.373(3) . ?
N1 C6 1.377(3) . ?
N1 C1 1.490(3) . ?
O4 C1 1.403(3) . ?
O4 C4 1.451(3) . ?
C1 C2 1.533(3) . ?
C1 H1 0.97(3) . ?
O6 C6 1.225(3) . ?
N2 C6 1.365(3) . ?
N2 C7 1.386(3) . ?
N2 H2 0.90(3) . ?
C2 O2 1.421(3) . ?
C2 C3 1.523(3) . ?
C2 H2A 0.98(3) . ?
O7 C7 1.227(4) . ?
C3 O3 1.426(3) . ?
C3 C4 1.511(4) . ?
C3 H3A 0.98(3) . ?
O2 C10 1.425(3) . ?
C4 C5 1.506(4) . ?
C4 H4 0.97(3) . ?
O3 C10 1.422(3) . ?
O5 C5 1.407(4) . ?
O5 H5 0.82(4) . ?
C7 C8 1.423(4) . ?
C8 C9 1.333(4) . ?
C8 H8 0.93(3) . ?
C9 H9 0.93(3) . ?
C10 C11 1.499(4) . ?
C10 C12 1.518(5) . ?
C11 H11A 0.9600 . ?
C11 H11B 0.9600 . ?
C11 H11C 0.9600 . ?
C5 H5A 1.03(3) . ?
C5 H5B 1.01(4) . ?
C12 H12A 0.9600 . ?
C12 H12B 0.9600 . ?
C12 H12C 0.9600 . ?

loop_
_geom_torsion_atom_site_label_1
_geom_torsion_atom_site_label_2
_geom_torsion_atom_site_label_3
_geom_torsion_atom_site_label_4
_geom_torsion
_geom_torsion_site_symmetry_1
_geom_torsion_site_symmetry_2
_geom_torsion_site_symmetry_3
_geom_torsion_site_symmetry_4
_geom_torsion_publ_flag
C4 O4 C1 N1 -117.2(2) . . . . ?
C4 O4 C1 C2 7.5(3) . . . . ?
C9 N1 C1 O4 3.2(3) . . . . ?
C6 N1 C1 O4 -170.19(19) . . . . ?
C9 N1 C1 C2 -118.1(3) . . . . ?
C6 N1 C1 C2 68.5(3) . . . . ?
O4 C1 C2 O2 119.7(2) . . . . ?
N1 C1 C2 O2 -118.6(2) . . . . ?
O4 C1 C2 C3 7.0(2) . . . . ?
N1 C1 C2 C3 128.8(2) . . . . ?
O2 C2 C3 O3 -18.3(3) . . . . ?
C1 C2 C3 O3 97.3(2) . . . . ?
O2 C2 C3 C4 -133.7(2) . . . . ?
C1 C2 C3 C4 -18.1(2) . . . . ?
C3 C2 O2 C10 -0.9(3) . . . . ?
C1 C2 O2 C10 -112.7(2) . . . . ?
C1 O4 C4 C5 106.0(2) . . . . ?
C1 O4 C4 C3 -19.0(3) . . . . ?
O3 C3 C4 O4 -87.7(2) . . . . ?
C2 C3 C4 O4 22.6(3) . . . . ?
O3 C3 C4 C5 148.9(2) . . . . ?
C2 C3 C4 C5 -100.7(3) . . . . ?
C4 C3 O3 C10 143.4(2) . . . . ?
C2 C3 O3 C10 31.1(3) . . . . ?
C7 N2 C6 O6 -176.9(3) . . . . ?
C7 N2 C6 N1 3.6(4) . . . . ?
C9 N1 C6 O6 176.3(2) . . . . ?
C1 N1 C6 O6 -10.1(3) . . . . ?
C9 N1 C6 N2 -4.2(3) . . . . ?
C1 N1 C6 N2 169.4(2) . . . . ?
C6 N2 C7 O7 -178.8(3) . . . . ?
C6 N2 C7 C8 0.4(4) . . . . ?
O7 C7 C8 C9 175.2(3) . . . . ?
N2 C7 C8 C9 -4.0(4) . . . . ?
C7 C8 C9 N1 3.4(5) . . . . ?
C6 N1 C9 C8 0.9(4) . . . . ?
C1 N1 C9 C8 -172.2(3) . . . . ?
C3 O3 C10 O2 -32.6(3) . . . . ?
C3 O3 C10 C11 -148.7(3) . . . . ?
C3 O3 C10 C12 84.8(3) . . . . ?
C2 O2 C10 O3 20.1(3) . . . . ?
C2 O2 C10 C11 136.7(2) . . . . ?
C2 O2 C10 C12 -98.4(3) . . . . ?
O4 C4 C5 O5 -68.3(3) . . . . ?
C3 C4 C5 O5 51.5(4) . . . . ?
